data_7152838
loop_
_publ_author_name
'Wang, Zhaofeng'
'Zhao, Kun'
'Fu, Junkai'
'Zhang, Junlin'
'Yin, Weiyu'
'Tang, Yefeng'

_publ_section_title
;
 Organocatalytic 1,4-conjugate addition of ascorbic acid to
 \a,\b-unsaturated aldehydes: bio-inspired total syntheses of leucodrin,
 leudrin and proposed structure of dilaspirolactone.
;
_journal_issue 13
_journal_name_full 'Organic &amp; biomolecular chemistry'
_journal_page_first 2093
_journal_page_last 2097
_journal_paper_doi 10.1039/c3ob00046j
_journal_volume 11
_journal_year 2013
_chemical_absolute_configuration rm
_chemical_formula_moiety 'C22 H22 O8'
_chemical_formula_sum 'C22 H22 O8'
_chemical_formula_weight 414.40
_chemical_name_systematic
;
?
;
_space_group_IT_number 4
_symmetry_cell_setting monoclinic
_symmetry_space_group_name_Hall 'P 2yb'
_symmetry_space_group_name_H-M 'P 1 21 1'
_atom_sites_solution_hydrogens geom
_atom_sites_solution_primary direct
_atom_sites_solution_secondary difmap
_audit_creation_method SHELXL-97
_cell_angle_alpha 90.00
_cell_angle_beta 95.955(5)
_cell_angle_gamma 90.00
_cell_formula_units_Z 2
_cell_length_a 6.690(2)
_cell_length_b 7.080(2)
_cell_length_c 20.692(6)
_cell_measurement_reflns_used 3470
_cell_measurement_temperature 173(2)
_cell_measurement_theta_max 27.48
_cell_measurement_theta_min 1.98
_cell_volume 974.8(5)
_computing_cell_refinement 'CrystalClear (Rigaku Inc., 2007)'
_computing_data_collection 'CrystalClear (Rigaku Inc., 2007)'
_computing_data_reduction 'CrystalClear (Rigaku Inc., 2007)'
_computing_molecular_graphics 'Olex2 ver 1.1'
_computing_publication_material 'SHELX97 (Sheldrick, 2008)'
_computing_structure_refinement 'Olex2 ver 1.1'
_computing_structure_solution 'SHELXS-97 (Sheldrick, 2008)'
_diffrn_ambient_temperature 173(2)
_diffrn_measured_fraction_theta_full 0.994
_diffrn_measured_fraction_theta_max 0.994
_diffrn_measurement_device_type 'Saturn724+ CCD'
_diffrn_measurement_method '\w scans at fixed \c = 45\%'
_diffrn_radiation_monochromator graphite
_diffrn_radiation_source 'sealed tube'
_diffrn_radiation_type MoK\a
_diffrn_radiation_wavelength 0.71073
_diffrn_reflns_av_R_equivalents 0.0419
_diffrn_reflns_av_sigmaI/netI 0.0339
_diffrn_reflns_limit_h_max 8
_diffrn_reflns_limit_h_min -7
_diffrn_reflns_limit_k_max 9
_diffrn_reflns_limit_k_min -9
_diffrn_reflns_limit_l_max 26
_diffrn_reflns_limit_l_min -22
_diffrn_reflns_number 7441
_diffrn_reflns_theta_full 27.46
_diffrn_reflns_theta_max 27.46
_diffrn_reflns_theta_min 2.97
_exptl_absorpt_coefficient_mu 0.108
_exptl_absorpt_correction_T_max 1.0000
_exptl_absorpt_correction_T_min 0.6044
_exptl_absorpt_correction_type multi-scan
_exptl_absorpt_process_details 'CrystalClear (Rigaku Inc., 2007)'
_exptl_crystal_colour colorless
_exptl_crystal_density_diffrn 1.412
_exptl_crystal_density_method 'not measured'
_exptl_crystal_description platelet
_exptl_crystal_F_000 436
_exptl_crystal_size_max 0.50
_exptl_crystal_size_mid 0.38
_exptl_crystal_size_min 0.09
_refine_diff_density_max 0.171
_refine_diff_density_min -0.160
_refine_diff_density_rms 0.037
_refine_ls_abs_structure_details 'Flack H D (1983), Acta Cryst. A39, 876-881'
_refine_ls_abs_structure_Flack 10(10)
_refine_ls_extinction_method none
_refine_ls_goodness_of_fit_ref 1.119
_refine_ls_hydrogen_treatment constr
_refine_ls_matrix_type full
_refine_ls_number_parameters 272
_refine_ls_number_reflns 2407
_refine_ls_number_restraints 2
_refine_ls_restrained_S_all 1.119
_refine_ls_R_factor_all 0.0498
_refine_ls_R_factor_gt 0.0471
_refine_ls_shift/su_max 0.000
_refine_ls_shift/su_mean 0.000
_refine_ls_structure_factor_coef Fsqd
_refine_ls_weighting_details 'calc w=1/[\s^2^(Fo^2^)+(0.0291P)^2^+0.2473P] where P=(Fo^2^+2Fc^2^)/3'
_refine_ls_weighting_scheme calc
_refine_ls_wR_factor_gt 0.0973
_refine_ls_wR_factor_ref 0.0992
_reflns_number_gt 2280
_reflns_number_total 2407
_reflns_threshold_expression >2sigma(I)
_cod_data_source_file c3ob00046j.txt
_cod_data_source_block sa1754
_cod_original_cell_volume 974.7(5)
_cod_original_sg_symbol_H-M P2(1)
_cod_database_code 7152838

loop_
_symmetry_equiv_pos_as_xyz
'x, y, z'
'-x, y+1/2, -z'

loop_
_atom_site_label
_atom_site_type_symbol
_atom_site_fract_x
_atom_site_fract_y
_atom_site_fract_z
_atom_site_U_iso_or_equiv
_atom_site_adp_type
_atom_site_occupancy
_atom_site_symmetry_multiplicity
_atom_site_calc_flag
_atom_site_refinement_flags
O1 O 0.7592(3) 0.4635(3) 0.95264(9) 0.0466(5) Uani 1 1 d .
O2 O 0.6632(3) 0.5467(3) 0.81480(9) 0.0477(5) Uani 1 1 d .
O3 O 1.0373(3) 0.2581(3) 0.89678(10) 0.0444(5) Uani 1 1 d .
O4 O 0.3238(3) 0.5358(4) 0.94392(10) 0.0504(5) Uani 1 1 d .
H4 H 0.2314 0.4790 0.9212 0.076 Uiso 1 1 calc R
O5 O 0.5896(3) 0.1811(3) 0.92866(9) 0.0446(5) Uani 1 1 d .
H5 H 0.6696 0.1422 0.9598 0.067 Uiso 1 1 d R
O6 O 0.9907(4) 0.5445(4) 0.80031(11) 0.0602(6) Uani 1 1 d .
O7 O 1.0294(4) -0.0602(4) 0.92466(12) 0.0746(9) Uani 1 1 d .
H7 H 1.0880 -0.0682 0.9625 0.112 Uiso 1 1 d R
O8 O 0.3847(3) 0.1929(4) 0.56377(9) 0.0588(7) Uani 1 1 d .
C1 C 0.8480(4) 0.2893(4) 0.86012(12) 0.0350(6) Uani 1 1 d .
C2 C 0.6809(4) 0.3359(4) 0.90308(12) 0.0362(6) Uani 1 1 d .
C3 C 0.5344(4) 0.4550(4) 0.85837(12) 0.0384(6) Uani 1 1 d .
H3 H 0.4216 0.3806 0.8353 0.046 Uiso 1 1 calc R
C4 C 0.8518(5) 0.4707(5) 0.82191(13) 0.0431(7) Uani 1 1 d .
C5 C 0.4657(4) 0.6068(5) 0.90307(13) 0.0436(7) Uani 1 1 d .
H5A H 0.4143 0.7214 0.8784 0.052 Uiso 1 1 calc R
C6 C 0.6589(4) 0.6460(5) 0.94515(14) 0.0444(7) Uani 1 1 d .
H6B H 0.7424 0.7379 0.9239 0.053 Uiso 1 1 calc R
H6A H 0.6312 0.6970 0.9879 0.053 Uiso 1 1 calc R
C7 C 0.8073(4) 0.1123(4) 0.81538(12) 0.0363(6) Uani 1 1 d .
H7A H 0.7288 0.0204 0.8394 0.044 Uiso 1 1 calc R
C8 C 1.0194(4) 0.0322(5) 0.81527(14) 0.0467(7) Uani 1 1 d .
H8A H 1.0165 -0.1046 0.8054 0.056 Uiso 1 1 calc R
H8B H 1.0954 0.0989 0.7836 0.056 Uiso 1 1 calc R
C9 C 1.1074(4) 0.0696(5) 0.88414(15) 0.0464(7) Uani 1 1 d .
H9 H 1.2575 0.0640 0.8882 0.056 Uiso 1 1 calc R
C10 C 0.6934(4) 0.1402(4) 0.74890(12) 0.0370(6) Uani 1 1 d .
C11 C 0.7753(4) 0.2302(5) 0.69761(13) 0.0456(7) Uani 1 1 d .
H11 H 0.9070 0.2818 0.7045 0.055 Uiso 1 1 calc R
C12 C 0.6683(5) 0.2455(5) 0.63716(13) 0.0471(7) Uani 1 1 d .
H12 H 0.7263 0.3076 0.6029 0.057 Uiso 1 1 calc R
C13 C 0.4758(5) 0.1704(5) 0.62616(13) 0.0453(7) Uani 1 1 d .
C14 C 0.3913(4) 0.0821(5) 0.67580(13) 0.0482(8) Uani 1 1 d .
H14 H 0.2594 0.0313 0.6688 0.058 Uiso 1 1 calc R
C15 C 0.5014(4) 0.0679(5) 0.73657(13) 0.0432(7) Uani 1 1 d .
H15 H 0.4424 0.0064 0.7707 0.052 Uiso 1 1 calc R
C16 C 0.1898(5) 0.1172(6) 0.55000(15) 0.0606(10) Uani 1 1 d .
H16B H 0.0966 0.1803 0.5773 0.073 Uiso 1 1 calc R
H16A H 0.1917 -0.0194 0.5604 0.073 Uiso 1 1 calc R
C17 C 0.1169(6) 0.1457(5) 0.47877(14) 0.0553(9) Uani 1 1 d .
C18 C 0.2398(6) 0.2139(6) 0.43446(16) 0.0646(10) Uani 1 1 d .
H18 H 0.3749 0.2474 0.4483 0.078 Uiso 1 1 calc R
C19 C 0.1650(7) 0.2337(7) 0.36913(18) 0.0757(12) Uani 1 1 d .
H19 H 0.2478 0.2844 0.3388 0.091 Uiso 1 1 calc R
C20 C -0.0281(7) 0.1797(6) 0.34917(16) 0.0727(12) Uani 1 1 d U
H20 H -0.0778 0.1891 0.3046 0.087 Uiso 1 1 calc R
C21 C -0.1490(7) 0.1126(6) 0.39287(18) 0.0752(12) Uani 1 1 d U
H21 H -0.2833 0.0765 0.3787 0.090 Uiso 1 1 calc R
C22 C -0.0776(6) 0.0965(6) 0.45775(18) 0.0661(10) Uani 1 1 d .
H22 H -0.1637 0.0511 0.4880 0.079 Uiso 1 1 calc R

loop_
_atom_site_aniso_label
_atom_site_aniso_U_11
_atom_site_aniso_U_22
_atom_site_aniso_U_33
_atom_site_aniso_U_23
_atom_site_aniso_U_13
_atom_site_aniso_U_12
O1 0.0475(11) 0.0557(13) 0.0349(10) -0.0125(10) -0.0039(8) -0.0009(11)
O2 0.0673(13) 0.0423(12) 0.0340(9) 0.0050(10) 0.0078(9) 0.0047(11)
O3 0.0368(10) 0.0490(12) 0.0455(11) -0.0071(10) -0.0046(8) -0.0040(10)
O4 0.0421(10) 0.0598(15) 0.0495(11) -0.0108(12) 0.0052(9) -0.0075(11)
O5 0.0438(10) 0.0504(13) 0.0396(10) 0.0103(10) 0.0049(8) -0.0052(10)
O6 0.0794(16) 0.0495(14) 0.0565(13) -0.0025(12) 0.0305(12) -0.0188(13)
O7 0.0792(17) 0.0753(19) 0.0615(15) 0.0308(15) -0.0291(12) -0.0350(15)
O8 0.0668(14) 0.0703(18) 0.0360(10) 0.0062(11) -0.0092(10) -0.0076(13)
C1 0.0374(13) 0.0375(15) 0.0290(12) -0.0006(12) -0.0023(10) -0.0043(12)
C2 0.0405(13) 0.0420(16) 0.0258(12) -0.0014(11) 0.0020(10) -0.0050(12)
C3 0.0442(14) 0.0396(15) 0.0304(12) 0.0006(12) -0.0007(11) 0.0000(13)
C4 0.0598(18) 0.0397(16) 0.0310(13) -0.0046(13) 0.0106(13) -0.0059(15)
C5 0.0504(16) 0.0420(16) 0.0378(14) -0.0038(13) 0.0017(12) 0.0027(14)
C6 0.0453(15) 0.0441(17) 0.0447(15) -0.0101(14) 0.0086(12) -0.0056(14)
C7 0.0410(13) 0.0357(14) 0.0319(12) -0.0022(11) 0.0027(11) -0.0059(12)
C8 0.0484(16) 0.0431(16) 0.0476(16) -0.0048(15) 0.0006(13) 0.0056(15)
C9 0.0410(15) 0.0439(18) 0.0524(17) 0.0036(15) -0.0049(13) -0.0035(14)
C10 0.0416(13) 0.0376(15) 0.0317(12) -0.0017(12) 0.0040(11) -0.0004(12)
C11 0.0490(15) 0.0505(18) 0.0371(14) 0.0011(14) 0.0045(12) -0.0100(15)
C12 0.0587(17) 0.0492(18) 0.0339(13) 0.0031(14) 0.0068(12) -0.0072(16)
C13 0.0587(18) 0.0458(17) 0.0301(13) -0.0014(13) -0.0018(12) -0.0002(15)
C14 0.0449(15) 0.059(2) 0.0395(14) 0.0004(15) -0.0010(12) -0.0083(15)
C15 0.0460(15) 0.0482(18) 0.0355(13) 0.0012(14) 0.0044(11) -0.0068(14)
C16 0.077(2) 0.057(2) 0.0441(17) 0.0088(17) -0.0119(16) -0.013(2)
C17 0.085(2) 0.0424(18) 0.0349(14) 0.0018(15) -0.0094(15) 0.0024(18)
C18 0.081(2) 0.062(2) 0.0494(18) -0.0026(18) 0.0005(17) 0.005(2)
C19 0.113(3) 0.067(3) 0.0490(19) 0.005(2) 0.017(2) 0.018(3)
C20 0.123(4) 0.055(2) 0.0357(16) -0.0050(17) -0.0114(19) 0.021(2)
C21 0.105(3) 0.053(2) 0.060(2) -0.0028(19) -0.031(2) -0.001(2)
C22 0.087(3) 0.051(2) 0.057(2) 0.0069(18) -0.0093(18) -0.010(2)

loop_
_atom_type_symbol
_atom_type_description
_atom_type_scat_dispersion_real
_atom_type_scat_dispersion_imag
_atom_type_scat_source
C C 0.0033 0.0000 'International Tables Vol C Tables 4.2.6.8 and 6.1.1.4'
H H 0.0000 0.0000 'International Tables Vol C Tables 4.2.6.8 and 6.1.1.4'
O O 0.0106 0.0000 'International Tables Vol C Tables 4.2.6.8 and 6.1.1.4'

loop_
_geom_angle_atom_site_label_1
_geom_angle_atom_site_label_2
_geom_angle_atom_site_label_3
_geom_angle
C2 O1 C6 110.8(2)
C4 O2 C3 110.8(2)
C1 O3 C9 109.5(2)
C5 O4 H4 109.5
C2 O5 H5 106.3
C9 O7 H7 116.2
C13 O8 C16 117.0(2)
O3 C1 C4 110.4(2)
O3 C1 C2 112.7(2)
C4 C1 C2 100.0(2)
O3 C1 C7 106.4(2)
C4 C1 C7 112.5(2)
C2 C1 C7 115.0(2)
O5 C2 O1 111.7(2)
O5 C2 C3 112.7(2)
O1 C2 C3 104.5(2)
O5 C2 C1 115.3(2)
O1 C2 C1 108.5(2)
C3 C2 C1 103.2(2)
O2 C3 C5 107.2(2)
O2 C3 C2 103.6(2)
C5 C3 C2 103.7(2)
O2 C3 H3 113.8
C5 C3 H3 113.8
C2 C3 H3 113.8
O6 C4 O2 122.3(3)
O6 C4 C1 128.7(3)
O2 C4 C1 109.1(2)
O4 C5 C6 107.8(2)
O4 C5 C3 111.9(3)
C6 C5 C3 100.8(2)
O4 C5 H5A 111.9
C6 C5 H5A 111.9
C3 C5 H5A 111.9
O1 C6 C5 104.8(2)
O1 C6 H6B 110.8
C5 C6 H6B 110.8
O1 C6 H6A 110.8
C5 C6 H6A 110.8
H6B C6 H6A 108.9
C10 C7 C8 115.3(2)
C10 C7 C1 118.2(2)
C8 C7 C1 101.1(2)
C10 C7 H7A 107.2
C8 C7 H7A 107.2
C1 C7 H7A 107.2
C9 C8 C7 101.8(2)
C9 C8 H8A 111.4
C7 C8 H8A 111.4
C9 C8 H8B 111.4
C7 C8 H8B 111.4
H8A C8 H8B 109.3
O7 C9 O3 110.7(3)
O7 C9 C8 108.8(3)
O3 C9 C8 103.3(2)
O7 C9 H9 111.2
O3 C9 H9 111.2
C8 C9 H9 111.2
C15 C10 C11 117.3(2)
C15 C10 C7 119.3(2)
C11 C10 C7 123.3(2)
C12 C11 C10 121.1(3)
C12 C11 H11 119.4
C10 C11 H11 119.4
C11 C12 C13 120.2(3)
C11 C12 H12 119.9
C13 C12 H12 119.9
C14 C13 O8 125.2(3)
C14 C13 C12 119.9(2)
O8 C13 C12 114.9(3)
C13 C14 C15 119.2(3)
C13 C14 H14 120.4
C15 C14 H14 120.4
C10 C15 C14 122.3(3)
C10 C15 H15 118.9
C14 C15 H15 118.9
O8 C16 C17 110.0(3)
O8 C16 H16B 109.7
C17 C16 H16B 109.7
O8 C16 H16A 109.7
C17 C16 H16A 109.7
H16B C16 H16A 108.2
C22 C17 C18 119.2(3)
C22 C17 C16 118.2(3)
C18 C17 C16 122.5(3)
C17 C18 C19 119.9(4)
C17 C18 H18 120.0
C19 C18 H18 120.0
C20 C19 C18 119.7(4)
C20 C19 H19 120.2
C18 C19 H19 120.2
C21 C20 C19 120.3(3)
C21 C20 H20 119.8
C19 C20 H20 119.8
C20 C21 C22 120.3(4)
C20 C21 H21 119.8
C22 C21 H21 119.8
C17 C22 C21 120.5(4)
C17 C22 H22 119.8
C21 C22 H22 119.8

loop_
_geom_bond_atom_site_label_1
_geom_bond_atom_site_label_2
_geom_bond_distance
O1 C2 1.425(3)
O1 C6 1.457(4)
O2 C4 1.366(4)
O2 C3 1.462(3)
O3 C1 1.424(3)
O3 C9 1.448(4)
O4 C5 1.426(4)
O4 H4 0.8400
O5 C2 1.386(3)
O5 H5 0.8400
O6 C4 1.193(4)
O7 C9 1.382(4)
O7 H7 0.8401
O8 C13 1.379(3)
O8 C16 1.412(4)
C1 C4 1.510(4)
C1 C2 1.535(4)
C1 C7 1.565(4)
C2 C3 1.530(4)
C3 C5 1.520(4)
C3 H3 1.0000
C5 C6 1.507(4)
C5 H5A 1.0000
C6 H6B 0.9900
C6 H6A 0.9900
C7 C10 1.515(4)
C7 C8 1.528(4)
C7 H7A 1.0000
C8 C9 1.508(4)
C8 H8A 0.9900
C8 H8B 0.9900
C9 H9 1.0000
C10 C15 1.382(4)
C10 C11 1.398(4)
C11 C12 1.380(4)
C11 H11 0.9500
C12 C13 1.390(4)
C12 H12 0.9500
C13 C14 1.373(4)
C14 C15 1.393(4)
C14 H14 0.9500
C15 H15 0.9500
C16 C17 1.517(4)
C16 H16B 0.9900
C16 H16A 0.9900
C17 C22 1.373(5)
C17 C18 1.381(5)
C18 C19 1.399(5)
C18 H18 0.9500
C19 C20 1.369(6)
C19 H19 0.9500
C20 C21 1.360(6)
C20 H20 0.9500
C21 C22 1.382(5)
C21 H21 0.9500
C22 H22 0.9500

loop_
_geom_torsion_atom_site_label_1
_geom_torsion_atom_site_label_2
_geom_torsion_atom_site_label_3
_geom_torsion_atom_site_label_4
_geom_torsion
C9 O3 C1 C4 -128.5(2)
C9 O3 C1 C2 120.6(3)
C9 O3 C1 C7 -6.2(3)
C6 O1 C2 O5 -117.0(2)
C6 O1 C2 C3 5.2(3)
C6 O1 C2 C1 114.8(2)
O3 C1 C2 O5 -84.0(3)
C4 C1 C2 O5 158.9(2)
C7 C1 C2 O5 38.2(3)
O3 C1 C2 O1 42.2(3)
C4 C1 C2 O1 -74.9(2)
C7 C1 C2 O1 164.4(2)
O3 C1 C2 C3 152.7(2)
C4 C1 C2 C3 35.5(3)
C7 C1 C2 C3 -85.2(3)
C4 O2 C3 C5 119.7(2)
C4 O2 C3 C2 10.4(3)
O5 C2 C3 O2 -154.2(2)
O1 C2 C3 O2 84.3(2)
C1 C2 C3 O2 -29.1(3)
O5 C2 C3 C5 93.9(3)
O1 C2 C3 C5 -27.6(3)
C1 C2 C3 C5 -141.0(2)
C3 O2 C4 O6 -166.3(3)
C3 O2 C4 C1 13.4(3)
O3 C1 C4 O6 29.9(4)
C2 C1 C4 O6 148.7(3)
C7 C1 C4 O6 -88.8(4)
O3 C1 C4 O2 -149.7(2)
C2 C1 C4 O2 -30.8(3)
C7 C1 C4 O2 91.6(3)
O2 C3 C5 O4 174.7(2)
C2 C3 C5 O4 -76.1(3)
O2 C3 C5 C6 -71.0(3)
C2 C3 C5 C6 38.3(3)
C2 O1 C6 C5 19.4(3)
O4 C5 C6 O1 82.1(3)
C3 C5 C6 O1 -35.3(3)
O3 C1 C7 C10 -146.7(2)
C4 C1 C7 C10 -25.7(3)
C2 C1 C7 C10 87.9(3)
O3 C1 C7 C8 -19.8(3)
C4 C1 C7 C8 101.1(3)
C2 C1 C7 C8 -145.3(2)
C10 C7 C8 C9 165.8(3)
C1 C7 C8 C9 37.1(3)
C1 O3 C9 O7 -85.9(3)
C1 O3 C9 C8 30.4(3)
C7 C8 C9 O7 75.7(3)
C7 C8 C9 O3 -42.0(3)
C8 C7 C10 C15 129.2(3)
C1 C7 C10 C15 -111.0(3)
C8 C7 C10 C11 -48.2(4)
C1 C7 C10 C11 71.5(4)
C15 C10 C11 C12 -0.1(5)
C7 C10 C11 C12 177.4(3)
C10 C11 C12 C13 -0.2(5)
C16 O8 C13 C14 -0.7(5)
C16 O8 C13 C12 179.3(3)
C11 C12 C13 C14 0.6(5)
C11 C12 C13 O8 -179.4(3)
O8 C13 C14 C15 179.5(3)
C12 C13 C14 C15 -0.5(5)
C11 C10 C15 C14 0.2(5)
C7 C10 C15 C14 -177.4(3)
C13 C14 C15 C10 0.2(5)
C13 O8 C16 C17 -177.1(3)
O8 C16 C17 C22 -174.0(3)
O8 C16 C17 C18 7.7(5)
C22 C17 C18 C19 0.6(6)
C16 C17 C18 C19 178.8(4)
C17 C18 C19 C20 -2.0(6)
C18 C19 C20 C21 2.1(7)
C19 C20 C21 C22 -0.7(7)
C18 C17 C22 C21 0.9(6)
C16 C17 C22 C21 -177.4(4)
C20 C21 C22 C17 -0.8(6)
